data_4107580
loop_
_publ_author_name
'Sushanta K. Pal'
'Mikhail E. Itkis'
'Fook S. Tham'
'Robert W. Reed'
'Richard T. Oakley'
'Robert C. Haddon'

_publ_section_title
;
 Trisphenalenyl-Based Neutral Radical Molecular Conductor
;
_journal_name_full 'Journal of the American Chemical Society'
_journal_page_first 3942
_journal_page_last 3951
_journal_paper_doi 10.1021/ja077771o
_journal_volume 130
_journal_year 2008
_chemical_formula_sum 'C45 H36 N3 O3 Si'
_chemical_formula_weight 694.86
_chemical_name_systematic
;
 ?
;
_space_group_IT_number 14
_symmetry_cell_setting monoclinic
_symmetry_space_group_name_Hall '-P 2yn'
_symmetry_space_group_name_H-M 'P 1 21/n 1'
_atom_sites_solution_hydrogens geom
_atom_sites_solution_primary direct
_atom_sites_solution_secondary difmap
_audit_creation_method SHELXL-97
_cell_angle_alpha 90.00
_cell_angle_beta 101.7890(10)
_cell_angle_gamma 90.00
_cell_formula_units_Z 4
_cell_length_a 11.3316(10)
_cell_length_b 14.4199(13)
_cell_length_c 21.2689(19)
_cell_measurement_reflns_used 5546
_cell_measurement_temperature 100(2)
_cell_measurement_theta_max 24.88
_cell_measurement_theta_min 2.25
_cell_volume 3402.0(5)
_computing_cell_refinement 'Bruker SMART'
_computing_data_collection 'Bruker SMART'
_computing_data_reduction 'Bruker SAINT'
_computing_molecular_graphics 'Bruker SHELXTL'
_computing_publication_material 'Bruker SHELXTL'
_computing_structure_refinement 'SHELXL-97 (Sheldrick, 1997)'
_computing_structure_solution 'SHELXS-97 (Sheldrick, 1990)'
_diffrn_ambient_temperature 100(2)
_diffrn_measured_fraction_theta_full 1.000
_diffrn_measured_fraction_theta_max 1.000
_diffrn_measurement_device_type 'CCD area detector'
_diffrn_measurement_method 'phi and omega scans'
_diffrn_radiation_monochromator graphite
_diffrn_radiation_source 'Normal-focus sealed tube'
_diffrn_radiation_type MoK\a
_diffrn_radiation_wavelength 0.71073
_diffrn_reflns_av_R_equivalents 0.0447
_diffrn_reflns_av_sigmaI/netI 0.0471
_diffrn_reflns_limit_h_max 15
_diffrn_reflns_limit_h_min -13
_diffrn_reflns_limit_k_max 19
_diffrn_reflns_limit_k_min -19
_diffrn_reflns_limit_l_max 25
_diffrn_reflns_limit_l_min -28
_diffrn_reflns_number 34697
_diffrn_reflns_theta_full 28.28
_diffrn_reflns_theta_max 28.28
_diffrn_reflns_theta_min 1.72
_exptl_absorpt_coefficient_mu 0.118
_exptl_absorpt_correction_T_max 0.9885
_exptl_absorpt_correction_T_min 0.9429
_exptl_absorpt_correction_type multi-scan
_exptl_absorpt_process_details 'Bruker SADABS'
_exptl_crystal_colour black
_exptl_crystal_density_diffrn 1.357
_exptl_crystal_density_meas 0
_exptl_crystal_description 'needle frag'
_exptl_crystal_F_000 1460
_exptl_crystal_size_max 0.50
_exptl_crystal_size_mid 0.17
_exptl_crystal_size_min 0.10
_refine_diff_density_max 0.396
_refine_diff_density_min -0.307
_refine_diff_density_rms 0.060
_refine_ls_extinction_method none
_refine_ls_goodness_of_fit_ref 1.024
_refine_ls_hydrogen_treatment mixed
_refine_ls_matrix_type full
_refine_ls_number_parameters 472
_refine_ls_number_reflns 8453
_refine_ls_number_restraints 0
_refine_ls_restrained_S_all 1.024
_refine_ls_R_factor_all 0.0914
_refine_ls_R_factor_gt 0.0543
_refine_ls_shift/su_max 0.000
_refine_ls_shift/su_mean 0.000
_refine_ls_structure_factor_coef Fsqd
_refine_ls_weighting_details 'calc w=1/[\s^2^(Fo^2^)+(0.0803P)^2^+0.8194P] where P=(Fo^2^+2Fc^2^)/3'
_refine_ls_weighting_scheme calc
_refine_ls_wR_factor_gt 0.1357
_refine_ls_wR_factor_ref 0.1568
_reflns_number_gt 5475
_reflns_number_total 8453
_reflns_threshold_expression >2sigma(I)
_cod_data_source_file ja077771o-file001.cif
_cod_data_source_block rh122r_0m
_cod_database_code 4107580

loop_
_symmetry_equiv_pos_as_xyz
'x, y, z'
'-x+1/2, y+1/2, -z+1/2'
'-x, -y, -z'
'x-1/2, -y-1/2, z-1/2'

loop_
_atom_site_label
_atom_site_type_symbol
_atom_site_fract_x
_atom_site_fract_y
_atom_site_fract_z
_atom_site_U_iso_or_equiv
_atom_site_adp_type
_atom_site_occupancy
_atom_site_symmetry_multiplicity
_atom_site_calc_flag
_atom_site_refinement_flags
Si1 Si 0.46051(5) 0.17470(3) 0.20698(3) 0.03047(14) Uani 1 1 d .
O1 O 0.31420(12) 0.13196(10) 0.20380(7) 0.0391(3) Uani 1 1 d .
C1 C 0.21291(18) 0.16260(15) 0.16850(10) 0.0393(5) Uani 1 1 d .
C2 C 0.1148(2) 0.09835(18) 0.15684(12) 0.0501(6) Uani 1 1 d .
H2 H 0.1253 0.0380 0.1750 0.060 Uiso 1 1 calc R
C3 C 0.0075(2) 0.1225(2) 0.12039(13) 0.0590(7) Uani 1 1 d .
H3 H -0.0555 0.0780 0.1115 0.071 Uiso 1 1 calc R
C3A C -0.0125(2) 0.2128(2) 0.09528(12) 0.0574(7) Uani 1 1 d .
C4 C -0.1247(3) 0.2402(3) 0.05845(16) 0.0833(10) Uani 1 1 d .
H4 H -0.1879 0.1961 0.0481 0.100 Uiso 1 1 calc R
C5 C -0.1437(3) 0.3299(3) 0.03737(18) 0.0953(12) Uani 1 1 d .
H5 H -0.2197 0.3470 0.0120 0.114 Uiso 1 1 calc R
C6 C -0.0542(3) 0.3956(2) 0.05248(15) 0.0780(9) Uani 1 1 d .
H6 H -0.0701 0.4579 0.0387 0.094 Uiso 1 1 calc R
C6A C 0.0597(2) 0.37193(19) 0.08772(11) 0.0529(6) Uani 1 1 d .
C7 C 0.1540(2) 0.43869(17) 0.10466(11) 0.0514(6) Uani 1 1 d .
H7 H 0.1391 0.5010 0.0908 0.062 Uiso 1 1 calc R
C8 C 0.2633(2) 0.41639(15) 0.13955(10) 0.0438(5) Uani 1 1 d .
H8 H 0.3222 0.4637 0.1507 0.053 Uiso 1 1 calc R
C9 C 0.29348(18) 0.32238(14) 0.16059(9) 0.0355(4) Uani 1 1 d .
C9A C 0.19800(18) 0.25314(15) 0.14480(10) 0.0376(5) Uani 1 1 d .
C9B C 0.08255(19) 0.27923(17) 0.10862(10) 0.0465(6) Uani 1 1 d .
N1 N 0.40163(14) 0.29981(11) 0.19361(8) 0.0335(4) Uani 1 1 d .
C31 C 0.49047(19) 0.37525(13) 0.21475(10) 0.0393(5) Uani 1 1 d .
H31A H 0.5494 0.3538 0.2530 0.047 Uiso 1 1 calc R
H31B H 0.4475 0.4294 0.2278 0.047 Uiso 1 1 calc R
C32 C 0.5585(2) 0.40594(14) 0.16382(12) 0.0485(6) Uani 1 1 d .
H32A H 0.6020 0.3529 0.1507 0.073 Uiso 1 1 calc R
H32B H 0.6162 0.4547 0.1814 0.073 Uiso 1 1 calc R
H32C H 0.5014 0.4300 0.1265 0.073 Uiso 1 1 calc R
O2 O 0.43264(12) 0.16896(8) 0.12164(6) 0.0314(3) Uani 1 1 d .
C11 C 0.50547(17) 0.13187(12) 0.08847(9) 0.0305(4) Uani 1 1 d .
C12 C 0.5006(2) 0.16618(13) 0.02537(10) 0.0379(5) Uani 1 1 d .
H12 H 0.4459 0.2147 0.0093 0.045 Uiso 1 1 calc R
C13 C 0.5726(2) 0.13079(15) -0.01222(10) 0.0435(5) Uani 1 1 d .
H13 H 0.5689 0.1561 -0.0538 0.052 Uiso 1 1 calc R
C13A C 0.6532(2) 0.05686(15) 0.00906(11) 0.0427(5) Uani 1 1 d .
C14 C 0.7249(2) 0.0162(2) -0.02992(12) 0.0580(7) Uani 1 1 d .
H14 H 0.7237 0.0410 -0.0714 0.070 Uiso 1 1 calc R
C15 C 0.7967(2) -0.0591(2) -0.00904(14) 0.0670(8) Uani 1 1 d .
H15 H 0.8462 -0.0848 -0.0357 0.080 Uiso 1 1 calc R
C16 C 0.7971(2) -0.09734(19) 0.04998(14) 0.0586(7) Uani 1 1 d .
H16 H 0.8450 -0.1507 0.0632 0.070 Uiso 1 1 calc R
C16A C 0.72887(19) -0.05937(15) 0.09063(11) 0.0428(5) Uani 1 1 d .
C17 C 0.7217(2) -0.10100(14) 0.15037(11) 0.0452(5) Uani 1 1 d .
H17 H 0.7702 -0.1539 0.1640 0.054 Uiso 1 1 calc R
C18 C 0.65026(19) -0.06918(13) 0.18808(11) 0.0405(5) Uani 1 1 d .
H18 H 0.6455 -0.1023 0.2261 0.049 Uiso 1 1 calc R
C19 C 0.57962(17) 0.01449(12) 0.17278(9) 0.0317(4) Uani 1 1 d .
C19A C 0.58470(17) 0.05878(12) 0.11225(9) 0.0296(4) Uani 1 1 d .
C19B C 0.65669(17) 0.02029(13) 0.07126(10) 0.0349(4) Uani 1 1 d .
N2 N 0.51128(15) 0.04846(10) 0.21109(8) 0.0334(4) Uani 1 1 d .
C41 C 0.4800(2) -0.01431(14) 0.26034(10) 0.0428(5) Uani 1 1 d .
H41A H 0.4381 0.0213 0.2890 0.051 Uiso 1 1 calc R
H41B H 0.5547 -0.0404 0.2868 0.051 Uiso 1 1 calc R
C42 C 0.3990(2) -0.09305(15) 0.22924(11) 0.0479(6) Uani 1 1 d .
H42A H 0.3230 -0.0675 0.2052 0.072 Uiso 1 1 calc R
H42B H 0.3825 -0.1350 0.2626 0.072 Uiso 1 1 calc R
H42C H 0.4395 -0.1273 0.1999 0.072 Uiso 1 1 calc R
O3 O 0.60417(11) 0.21136(8) 0.20491(6) 0.0305(3) Uani 1 1 d .
C21 C 0.70488(17) 0.19218(12) 0.24812(10) 0.0328(4) Uani 1 1 d .
C22 C 0.81424(19) 0.19902(14) 0.22773(12) 0.0423(5) Uani 1 1 d .
H22 H 0.8144 0.2158 0.1845 0.051 Uiso 1 1 calc R
C23 C 0.9215(2) 0.18177(15) 0.26941(13) 0.0520(6) Uani 1 1 d .
H23 H 0.9948 0.1870 0.2546 0.062 Uiso 1 1 calc R
C23A C 0.9248(2) 0.15671(14) 0.33323(13) 0.0509(6) Uani 1 1 d .
C24 C 1.0354(2) 0.13834(17) 0.37720(17) 0.0699(9) Uani 1 1 d .
H24 H 1.1099 0.1440 0.3636 0.084 Uiso 1 1 calc R
C25 C 1.0339(3) 0.11213(18) 0.43986(18) 0.0814(11) Uani 1 1 d .
H25 H 1.1077 0.0978 0.4684 0.098 Uiso 1 1 calc R
C26 C 0.9279(3) 0.10652(17) 0.46138(15) 0.0738(10) Uani 1 1 d .
H26 H 0.9297 0.0885 0.5045 0.089 Uiso 1 1 calc R
C26A C 0.8166(3) 0.12693(14) 0.42065(12) 0.0539(7) Uani 1 1 d .
C27 C 0.7070(3) 0.12752(16) 0.44149(12) 0.0585(7) Uani 1 1 d .
H27 H 0.7071 0.1134 0.4851 0.070 Uiso 1 1 calc R
C28 C 0.5999(2) 0.14773(16) 0.40111(11) 0.0502(6) Uani 1 1 d .
H28 H 0.5284 0.1482 0.4180 0.060 Uiso 1 1 calc R
C29 C 0.5911(2) 0.16792(13) 0.33546(10) 0.0378(5) Uani 1 1 d .
C29A C 0.70192(18) 0.16785(12) 0.31202(10) 0.0349(4) Uani 1 1 d .
C29B C 0.8146(2) 0.14990(13) 0.35502(11) 0.0425(5) Uani 1 1 d .
N3 N 0.48367(15) 0.18871(11) 0.29436(8) 0.0357(4) Uani 1 1 d .
C51 C 0.3803(2) 0.21095(17) 0.32466(11) 0.0478(5) Uani 1 1 d .
H51A H 0.3675 0.1583 0.3524 0.057 Uiso 1 1 calc R
H51B H 0.3070 0.2170 0.2905 0.057 Uiso 1 1 calc R
C52 C 0.3950(2) 0.29902(19) 0.36482(13) 0.0594(7) Uani 1 1 d .
H52A H 0.4620 0.2914 0.4017 0.089 Uiso 1 1 calc R
H52B H 0.3205 0.3112 0.3801 0.089 Uiso 1 1 calc R
H52C H 0.4118 0.3513 0.3385 0.089 Uiso 1 1 calc R

loop_
_atom_site_aniso_label
_atom_site_aniso_U_11
_atom_site_aniso_U_22
_atom_site_aniso_U_33
_atom_site_aniso_U_23
_atom_site_aniso_U_13
_atom_site_aniso_U_12
Si1 0.0320(3) 0.0271(3) 0.0327(3) 0.0005(2) 0.0074(2) 0.0008(2)
O1 0.0349(8) 0.0374(7) 0.0461(8) -0.0036(6) 0.0112(7) -0.0041(6)
C1 0.0312(11) 0.0500(12) 0.0392(11) -0.0124(9) 0.0132(9) -0.0018(9)
C2 0.0414(13) 0.0584(14) 0.0551(14) -0.0150(11) 0.0207(11) -0.0127(11)
C3 0.0377(14) 0.0805(19) 0.0612(16) -0.0228(14) 0.0157(12) -0.0160(12)
C3A 0.0346(13) 0.088(2) 0.0497(15) -0.0220(14) 0.0082(11) -0.0010(12)
C4 0.0411(16) 0.118(3) 0.083(2) -0.017(2) -0.0059(15) -0.0044(17)
C5 0.0434(17) 0.129(3) 0.098(3) -0.003(2) -0.0197(17) 0.016(2)
C6 0.0548(18) 0.093(2) 0.076(2) -0.0066(17) -0.0102(15) 0.0276(16)
C6A 0.0445(13) 0.0717(17) 0.0386(12) -0.0136(11) -0.0007(10) 0.0211(12)
C7 0.0577(15) 0.0536(13) 0.0390(12) -0.0087(10) 0.0006(11) 0.0247(12)
C8 0.0478(13) 0.0403(11) 0.0400(12) -0.0082(9) 0.0014(10) 0.0118(10)
C9 0.0373(11) 0.0369(10) 0.0312(10) -0.0085(8) 0.0042(8) 0.0081(8)
C9A 0.0309(10) 0.0465(11) 0.0357(11) -0.0146(9) 0.0072(9) 0.0050(9)
C9B 0.0352(12) 0.0686(15) 0.0353(12) -0.0160(11) 0.0062(9) 0.0083(10)
N1 0.0340(9) 0.0299(8) 0.0345(9) -0.0041(7) 0.0020(7) 0.0028(7)
C31 0.0424(12) 0.0261(9) 0.0443(12) -0.0043(8) -0.0035(9) 0.0020(8)
C32 0.0525(14) 0.0283(10) 0.0602(15) 0.0082(10) 0.0007(11) -0.0023(9)
O2 0.0351(7) 0.0256(6) 0.0329(7) 0.0000(5) 0.0055(6) 0.0030(5)
C11 0.0353(10) 0.0218(8) 0.0337(10) -0.0015(7) 0.0054(8) -0.0052(7)
C12 0.0477(12) 0.0296(9) 0.0345(11) 0.0038(8) 0.0043(9) -0.0030(9)
C13 0.0572(14) 0.0439(12) 0.0303(11) 0.0014(9) 0.0111(10) -0.0119(10)
C13A 0.0442(12) 0.0464(12) 0.0408(12) -0.0101(9) 0.0165(10) -0.0089(10)
C14 0.0607(16) 0.0709(17) 0.0476(14) -0.0154(12) 0.0235(12) -0.0086(13)
C15 0.0542(16) 0.083(2) 0.0687(19) -0.0267(16) 0.0243(14) 0.0081(14)
C16 0.0476(14) 0.0567(15) 0.0706(18) -0.0232(13) 0.0102(13) 0.0107(12)
C16A 0.0378(11) 0.0373(11) 0.0524(13) -0.0132(10) 0.0066(10) 0.0016(9)
C17 0.0427(12) 0.0278(10) 0.0601(15) -0.0033(9) -0.0009(11) 0.0076(9)
C18 0.0437(12) 0.0284(10) 0.0472(12) 0.0068(9) 0.0042(10) 0.0033(8)
C19 0.0338(10) 0.0250(9) 0.0352(10) 0.0018(7) 0.0044(8) -0.0016(7)
C19A 0.0340(10) 0.0233(8) 0.0320(10) -0.0013(7) 0.0082(8) -0.0023(7)
C19B 0.0344(10) 0.0320(10) 0.0385(11) -0.0070(8) 0.0082(9) -0.0040(8)
N2 0.0403(9) 0.0280(8) 0.0332(9) 0.0054(6) 0.0103(7) -0.0026(7)
C41 0.0590(14) 0.0344(10) 0.0376(12) 0.0084(9) 0.0160(10) -0.0052(10)
C42 0.0610(15) 0.0355(11) 0.0507(14) 0.0084(10) 0.0198(12) -0.0105(10)
O3 0.0316(7) 0.0264(6) 0.0331(7) 0.0027(5) 0.0055(6) 0.0009(5)
C21 0.0337(10) 0.0224(8) 0.0411(11) -0.0027(8) 0.0050(9) 0.0006(7)
C22 0.0394(12) 0.0341(10) 0.0554(14) -0.0105(9) 0.0147(10) -0.0023(9)
C23 0.0341(12) 0.0398(12) 0.0818(19) -0.0225(12) 0.0109(12) -0.0021(9)
C23A 0.0423(13) 0.0283(10) 0.0729(17) -0.0170(10) -0.0100(12) 0.0063(9)
C24 0.0486(15) 0.0371(12) 0.108(3) -0.0259(14) -0.0205(15) 0.0088(11)
C25 0.076(2) 0.0408(14) 0.099(3) -0.0184(15) -0.049(2) 0.0130(14)
C26 0.094(2) 0.0359(13) 0.0677(18) -0.0107(12) -0.0377(17) 0.0109(14)
C26A 0.0735(17) 0.0264(10) 0.0488(14) -0.0055(9) -0.0182(13) 0.0056(11)
C27 0.092(2) 0.0427(13) 0.0342(12) 0.0040(10) -0.0019(13) -0.0015(13)
C28 0.0695(16) 0.0437(12) 0.0365(12) 0.0043(9) 0.0088(11) -0.0009(11)
C29 0.0510(13) 0.0274(9) 0.0339(11) -0.0009(8) 0.0065(9) -0.0008(9)
C29A 0.0400(11) 0.0221(8) 0.0393(11) -0.0035(8) 0.0005(9) 0.0023(8)
C29B 0.0491(13) 0.0216(9) 0.0499(13) -0.0076(8) -0.0061(10) 0.0054(8)
N3 0.0361(9) 0.0375(9) 0.0350(9) -0.0014(7) 0.0107(7) 0.0003(7)
C51 0.0487(13) 0.0549(13) 0.0441(13) -0.0055(10) 0.0197(11) -0.0008(11)
C52 0.0612(16) 0.0627(15) 0.0581(16) -0.0131(12) 0.0212(13) 0.0066(12)

loop_
_atom_type_symbol
_atom_type_description
_atom_type_scat_dispersion_real
_atom_type_scat_dispersion_imag
_atom_type_scat_source
C C 0.0033 0.0016 'International Tables Vol C Tables 4.2.6.8 and 6.1.1.4'
H H 0.0000 0.0000 'International Tables Vol C Tables 4.2.6.8 and 6.1.1.4'
N N 0.0061 0.0033 'International Tables Vol C Tables 4.2.6.8 and 6.1.1.4'
O O 0.0106 0.0060 'International Tables Vol C Tables 4.2.6.8 and 6.1.1.4'
Si Si 0.0817 0.0704 'International Tables Vol C Tables 4.2.6.8 and 6.1.1.4'

loop_
_geom_angle_atom_site_label_1
_geom_angle_atom_site_label_2
_geom_angle_atom_site_label_3
_geom_angle
O3 Si1 O1 175.53(7)
O3 Si1 O2 87.70(6)
O1 Si1 O2 88.56(7)
O3 Si1 N3 92.97(7)
O1 Si1 N3 90.93(7)
O2 Si1 N3 175.88(7)
O3 Si1 N2 90.93(7)
O1 Si1 N2 86.58(7)
O2 Si1 N2 89.51(7)
N3 Si1 N2 94.55(7)
O3 Si1 N1 90.54(7)
O1 Si1 N1 91.56(7)
O2 Si1 N1 84.78(6)
N3 Si1 N1 91.14(7)
N2 Si1 N1 174.03(7)
C1 O1 Si1 127.71(14)
O1 C1 C9A 123.22(18)
O1 C1 C2 116.1(2)
C9A C1 C2 120.7(2)
C3 C2 C1 120.7(3)
C2 C3 C3A 121.0(2)
C4 C3A C3 121.9(3)
C4 C3A C9B 118.8(3)
C3 C3A C9B 119.3(2)
C5 C4 C3A 120.7(3)
C4 C5 C6 120.9(3)
C5 C6 C6A 120.9(3)
C6 C6A C9B 119.3(3)
C6 C6A C7 122.2(3)
C9B C6A C7 118.5(2)
C8 C7 C6A 122.3(2)
C7 C8 C9 121.8(2)
N1 C9 C8 121.99(19)
N1 C9 C9A 121.10(18)
C8 C9 C9A 116.90(18)
C1 C9A C9B 118.1(2)
C1 C9A C9 121.78(18)
C9B C9A C9 119.9(2)
C6A C9B C9A 120.5(2)
C6A C9B C3A 119.3(2)
C9A C9B C3A 120.2(2)
C9 N1 C31 118.48(16)
C9 N1 Si1 124.39(13)
C31 N1 Si1 116.61(12)
N1 C31 C32 114.11(17)
C11 O2 Si1 124.78(12)
O2 C11 C19A 122.63(17)
O2 C11 C12 117.45(17)
C19A C11 C12 119.90(17)
C13 C12 C11 120.98(19)
C12 C13 C13A 121.49(19)
C14 C13A C13 122.7(2)
C14 C13A C19B 119.2(2)
C13 C13A C19B 118.12(19)
C15 C14 C13A 121.0(3)
C16 C15 C14 120.3(2)
C15 C16 C16A 121.0(2)
C16 C16A C19B 120.0(2)
C16 C16A C17 122.1(2)
C19B C16A C17 117.75(19)
C18 C17 C16A 123.01(19)
C17 C18 C19 121.9(2)
N2 C19 C18 122.32(18)
N2 C19 C19A 121.13(16)
C18 C19 C19A 116.53(17)
C11 C19A C19B 118.34(17)
C11 C19A C19 120.69(17)
C19B C19A C19 120.29(17)
C13A C19B C16A 118.43(19)
C13A C19B C19A 121.11(18)
C16A C19B C19A 120.37(19)
C19 N2 C41 117.56(16)
C19 N2 Si1 122.20(12)
C41 N2 Si1 120.17(13)
N2 C41 C42 111.01(17)
C21 O3 Si1 126.64(12)
O3 C21 C22 117.23(19)
O3 C21 C29A 121.85(17)
C22 C21 C29A 120.91(19)
C23 C22 C21 120.7(2)
C22 C23 C23A 121.2(2)
C23 C23A C29B 118.9(2)
C23 C23A C24 122.0(3)
C29B C23A C24 119.1(3)
C25 C24 C23A 119.9(3)
C26 C25 C24 121.2(3)
C25 C26 C26A 121.2(3)
C27 C26A C26 123.2(3)
C27 C26A C29B 118.0(2)
C26 C26A C29B 118.8(3)
C28 C27 C26A 122.2(2)
C27 C28 C29 122.7(2)
N3 C29 C28 123.2(2)
N3 C29 C29A 119.93(17)
C28 C29 C29A 116.9(2)
C21 C29A C29B 117.77(19)
C21 C29A C29 121.76(18)
C29B C29A C29 120.29(19)
C23A C29B C26A 119.7(2)
C23A C29B C29A 120.4(2)
C26A C29B C29A 119.9(2)
C29 N3 C51 116.41(17)
C29 N3 Si1 122.93(13)
C51 N3 Si1 120.14(14)
N3 C51 C52 114.80(19)

loop_
_geom_bond_atom_site_label_1
_geom_bond_atom_site_label_2
_geom_bond_distance
Si1 O3 1.7207(14)
Si1 O1 1.7571(14)
Si1 O2 1.7795(14)
Si1 N3 1.8342(17)
Si1 N2 1.9057(16)
Si1 N1 1.9244(16)
O1 C1 1.313(2)
C1 C9A 1.397(3)
C1 C2 1.430(3)
C2 C3 1.347(4)
C3 C3A 1.408(4)
C3A C4 1.406(4)
C3A C9B 1.426(3)
C4 C5 1.372(5)
C5 C6 1.377(5)
C6 C6A 1.395(3)
C6A C9B 1.416(4)
C6A C7 1.429(4)
C7 C8 1.346(3)
C8 C9 1.446(3)
C9 N1 1.323(2)
C9 C9A 1.460(3)
C9A C9B 1.426(3)
N1 C31 1.488(2)
C31 C32 1.518(3)
O2 C11 1.305(2)
C11 C19A 1.410(3)
C11 C12 1.421(3)
C12 C13 1.353(3)
C13 C13A 1.417(3)
C13A C14 1.402(3)
C13A C19B 1.417(3)
C14 C15 1.375(4)
C15 C16 1.370(4)
C16 C16A 1.385(3)
C16A C19B 1.421(3)
C16A C17 1.422(3)
C17 C18 1.332(3)
C18 C19 1.448(3)
C19 N2 1.327(2)
C19 C19A 1.449(3)
C19A C19B 1.423(3)
N2 C41 1.481(2)
C41 C42 1.523(3)
O3 C21 1.340(2)
C21 C22 1.397(3)
C21 C29A 1.411(3)
C22 C23 1.373(3)
C23 C23A 1.398(4)
C23A C29B 1.421(3)
C23A C24 1.427(3)
C24 C25 1.389(5)
C25 C26 1.372(5)
C26 C26A 1.407(4)
C26A C27 1.402(4)
C26A C29B 1.430(3)
C27 C28 1.367(4)
C28 C29 1.410(3)
C29 N3 1.379(3)
C29 C29A 1.443(3)
C29A C29B 1.435(3)
N3 C51 1.483(3)
C51 C52 1.521(3)

loop_
_geom_torsion_atom_site_label_1
_geom_torsion_atom_site_label_2
_geom_torsion_atom_site_label_3
_geom_torsion_atom_site_label_4
_geom_torsion
O3 Si1 O1 C1 -83.7(9)
O2 Si1 O1 C1 -50.37(16)
N3 Si1 O1 C1 125.54(17)
N2 Si1 O1 C1 -139.96(17)
N1 Si1 O1 C1 34.37(17)
Si1 O1 C1 C9A -23.8(3)
Si1 O1 C1 C2 158.18(15)
O1 C1 C2 C3 -179.0(2)
C9A C1 C2 C3 3.0(3)
C1 C2 C3 C3A -2.9(4)
C2 C3 C3A C4 -178.4(3)
C2 C3 C3A C9B 0.2(4)
C3 C3A C4 C5 176.6(3)
C9B C3A C4 C5 -2.0(5)
C3A C4 C5 C6 -0.9(6)
C4 C5 C6 C6A 2.3(6)
C5 C6 C6A C9B -0.6(4)
C5 C6 C6A C7 -179.4(3)
C6 C6A C7 C8 178.9(2)
C9B C6A C7 C8 0.1(3)
C6A C7 C8 C9 1.9(3)
C7 C8 C9 N1 178.4(2)
C7 C8 C9 C9A -2.8(3)
O1 C1 C9A C9B -178.10(18)
C2 C1 C9A C9B -0.2(3)
O1 C1 C9A C9 -3.2(3)
C2 C1 C9A C9 174.66(18)
N1 C9 C9A C1 5.8(3)
C8 C9 C9A C1 -173.04(19)
N1 C9 C9A C9B -179.43(18)
C8 C9 C9A C9B 1.7(3)
C6 C6A C9B C9A -179.9(2)
C7 C6A C9B C9A -1.1(3)
C6 C6A C9B C3A -2.3(3)
C7 C6A C9B C3A 176.5(2)
C1 C9A C9B C6A 175.08(19)
C9 C9A C9B C6A 0.1(3)
C1 C9A C9B C3A -2.5(3)
C9 C9A C9B C3A -177.45(19)
C4 C3A C9B C6A 3.6(3)
C3 C3A C9B C6A -175.0(2)
C4 C3A C9B C9A -178.8(2)
C3 C3A C9B C9A 2.6(3)
C8 C9 N1 C31 5.8(3)
C9A C9 N1 C31 -172.94(17)
C8 C9 N1 Si1 -165.63(15)
C9A C9 N1 Si1 15.6(3)
O3 Si1 N1 C9 146.02(16)
O1 Si1 N1 C9 -30.04(17)
O2 Si1 N1 C9 58.38(16)
N3 Si1 N1 C9 -121.00(17)
N2 Si1 N1 C9 41.7(8)
O3 Si1 N1 C31 -25.58(14)
O1 Si1 N1 C31 158.36(14)
O2 Si1 N1 C31 -113.23(14)
N3 Si1 N1 C31 67.40(15)
N2 Si1 N1 C31 -129.9(7)
C9 N1 C31 C32 -83.2(2)
Si1 N1 C31 C32 88.90(18)
O3 Si1 O2 C11 45.89(14)
O1 Si1 O2 C11 -131.66(14)
N3 Si1 O2 C11 145.4(10)
N2 Si1 O2 C11 -45.07(14)
N1 Si1 O2 C11 136.64(14)
Si1 O2 C11 C19A 28.8(2)
Si1 O2 C11 C12 -152.90(14)
O2 C11 C12 C13 -179.48(18)
C19A C11 C12 C13 -1.2(3)
C11 C12 C13 C13A 1.6(3)
C12 C13 C13A C14 177.1(2)
C12 C13 C13A C19B 0.1(3)
C13 C13A C14 C15 -176.0(2)
C19B C13A C14 C15 0.9(4)
C13A C14 C15 C16 1.7(4)
C14 C15 C16 C16A -2.2(4)
C15 C16 C16A C19B 0.2(4)
C15 C16 C16A C17 175.9(2)
C16 C16A C17 C18 -175.3(2)
C19B C16A C17 C18 0.6(3)
C16A C17 C18 C19 -4.1(3)
C17 C18 C19 N2 -177.7(2)
C17 C18 C19 C19A 3.8(3)
O2 C11 C19A C19B 177.23(16)
C12 C11 C19A C19B -1.0(3)
O2 C11 C19A C19 6.6(3)
C12 C11 C19A C19 -171.61(17)
N2 C19 C19A C11 -8.4(3)
C18 C19 C19A C11 170.20(17)
N2 C19 C19A C19B -178.78(17)
C18 C19 C19A C19B -0.2(3)
C14 C13A C19B C16A -2.9(3)
C13 C13A C19B C16A 174.19(19)
C14 C13A C19B C19A -179.39(19)
C13 C13A C19B C19A -2.3(3)
C16 C16A C19B C13A 2.4(3)
C17 C16A C19B C13A -173.59(19)
C16 C16A C19B C19A 178.9(2)
C17 C16A C19B C19A 2.9(3)
C11 C19A C19B C13A 2.7(3)
C19 C19A C19B C13A 173.38(18)
C11 C19A C19B C16A -173.69(17)
C19 C19A C19B C16A -3.1(3)
C18 C19 N2 C41 -17.5(3)
C19A C19 N2 C41 160.94(17)
C18 C19 N2 Si1 159.39(15)
C19A C19 N2 Si1 -22.1(2)
O3 Si1 N2 C19 -46.29(16)
O1 Si1 N2 C19 130.00(16)
O2 Si1 N2 C19 41.41(16)
N3 Si1 N2 C19 -139.34(16)
N1 Si1 N2 C19 58.0(8)
O3 Si1 N2 C41 130.57(15)
O1 Si1 N2 C41 -53.15(15)
O2 Si1 N2 C41 -141.74(15)
N3 Si1 N2 C41 37.51(16)
N1 Si1 N2 C41 -125.1(7)
C19 N2 C41 C42 -66.3(2)
Si1 N2 C41 C42 116.69(18)
O1 Si1 O3 C21 -112.4(9)
O2 Si1 O3 C21 -145.76(14)
N3 Si1 O3 C21 38.32(15)
N2 Si1 O3 C21 -56.29(15)
N1 Si1 O3 C21 129.49(15)
Si1 O3 C21 C22 157.69(14)
Si1 O3 C21 C29A -23.6(2)
O3 C21 C22 C23 179.06(17)
C29A C21 C22 C23 0.3(3)
C21 C22 C23 C23A 0.2(3)
C22 C23 C23A C29B -0.5(3)
C22 C23 C23A C24 179.9(2)
C23 C23A C24 C25 -178.9(2)
C29B C23A C24 C25 1.5(3)
C23A C24 C25 C26 -2.3(4)
C24 C25 C26 C26A 0.2(4)
C25 C26 C26A C27 -176.1(2)
C25 C26 C26A C29B 2.8(3)
C26 C26A C27 C28 179.9(2)
C29B C26A C27 C28 1.0(3)
C26A C27 C28 C29 1.1(4)
C27 C28 C29 N3 -179.8(2)
C27 C28 C29 C29A -0.9(3)
O3 C21 C29A C29B -179.07(16)
C22 C21 C29A C29B -0.4(3)
O3 C21 C29A C29 -4.0(3)
C22 C21 C29A C29 174.75(17)
N3 C29 C29A C21 2.5(3)
C28 C29 C29A C21 -176.37(18)
N3 C29 C29A C29B 177.52(17)
C28 C29 C29A C29B -1.4(3)
C23 C23A C29B C26A -178.22(18)
C24 C23A C29B C26A 1.4(3)
C23 C23A C29B C29A 0.4(3)
C24 C23A C29B C29A -179.95(18)
C27 C26A C29B C23A 175.41(19)
C26 C26A C29B C23A -3.5(3)
C27 C26A C29B C29A -3.2(3)
C26 C26A C29B C29A 177.86(19)
C21 C29A C29B C23A 0.0(3)
C29 C29A C29B C23A -175.19(17)
C21 C29A C29B C26A 178.65(17)
C29 C29A C29B C26A 3.5(3)
C28 C29 N3 C51 14.0(3)
C29A C29 N3 C51 -164.82(17)
C28 C29 N3 Si1 -157.67(16)
C29A C29 N3 Si1 23.5(2)
O3 Si1 N3 C29 -37.80(16)
O1 Si1 N3 C29 140.02(16)
O2 Si1 N3 C29 -137.1(10)
N2 Si1 N3 C29 53.37(16)
N1 Si1 N3 C29 -128.40(15)
O3 Si1 N3 C51 150.83(15)
O1 Si1 N3 C51 -31.35(16)
O2 Si1 N3 C51 51.5(11)
N2 Si1 N3 C51 -117.99(15)
N1 Si1 N3 C51 60.23(16)
C29 N3 C51 C52 65.1(3)
Si1 N3 C51 C52 -123.0(2)
